data_1549135
loop_
_publ_author_name
'Dhara, Debabrata'
'Kalita, Pankaj'
'Mondal, Subhadip'
'Narayanan, Ramakirushnan Suriya'
'Mote, Kaustubh R.'
'Huch, Volker'
'Zimmer, Michael'
'Yildiz, Cem B.'
'Scheschkewitz, David'
'Chandrasekhar, Vadapalli'
'Jana, Anukul'

_publ_section_title
;
 Reactivity enhancement of a diphosphene by reversible N-heterocyclic
 carbene coordination.
;
_journal_issue 18
_journal_name_full 'Chemical science'
_journal_page_first 4235
_journal_page_last 4243
_journal_paper_doi 10.1039/c8sc00348c
_journal_volume 9
_journal_year 2018
_chemical_formula_moiety 'C55 H62 N2 P2'
_chemical_formula_sum 'C55 H62 N2 P2'
_chemical_formula_weight 813.00
_chemical_properties_physical Air-sensitive,Moisture-sensitive,Oxygen-sensitive
_space_group_crystal_system monoclinic
_space_group_IT_number 14
_space_group_name_Hall '-P 2yn'
_space_group_name_H-M_alt 'P 1 21/n 1'
_symmetry_space_group_name_Hall '-P 2yn'
_symmetry_space_group_name_H-M 'P 1 21/n 1'
_atom_sites_solution_hydrogens geom
_atom_sites_solution_primary dual
_audit_creation_date 2017-11-06
_audit_creation_method
;
Olex2 1.2
(compiled 2017.08.10 svn.r3458 for OlexSys, GUI svn.r5381)
;
_audit_update_record
;
2017-11-30 deposited with the CCDC.
2018-03-27 downloaded from the CCDC.
;
_cell_angle_alpha 90
_cell_angle_beta 97.766(6)
_cell_angle_gamma 90
_cell_formula_units_Z 4
_cell_length_a 10.9502(8)
_cell_length_b 20.9614(14)
_cell_length_c 20.7528(17)
_cell_measurement_reflns_used 5671
_cell_measurement_temperature 100(2)
_cell_measurement_theta_max 21.56
_cell_measurement_theta_min 2.22
_cell_volume 4719.7(6)
_computing_molecular_graphics 'Olex2 (Dolomanov et al., 2009)'
_computing_publication_material 'Olex2 (Dolomanov et al., 2009)'
_computing_structure_refinement 'ShelXL (Sheldrick, 2015)'
_computing_structure_solution 'ShelXT (Sheldrick, 2015)'
_diffrn_ambient_temperature 100(2)
_diffrn_detector 'Bruker APEX2 area detector'
_diffrn_detector_area_resol_mean 7.9
_diffrn_detector_type 'CCD area detector'
_diffrn_measured_fraction_theta_full 0.999
_diffrn_measured_fraction_theta_max 0.983
_diffrn_measurement_device 'three-circle diffractometer'
_diffrn_measurement_device_type 'Bruker SMART APEX2 area detector'
_diffrn_measurement_method '\w and \f scans'
_diffrn_radiation_monochromator 'mirror optics'
_diffrn_radiation_probe x-ray
_diffrn_radiation_type MoK\a
_diffrn_radiation_wavelength 0.71073
_diffrn_reflns_av_R_equivalents 0.2318
_diffrn_reflns_av_unetI/netI 0.1293
_diffrn_reflns_Laue_measured_fraction_full 0.999
_diffrn_reflns_Laue_measured_fraction_max 0.983
_diffrn_reflns_limit_h_max 13
_diffrn_reflns_limit_h_min -13
_diffrn_reflns_limit_k_max 25
_diffrn_reflns_limit_k_min -25
_diffrn_reflns_limit_l_max 24
_diffrn_reflns_limit_l_min -25
_diffrn_reflns_number 58867
_diffrn_reflns_point_group_measured_fraction_full 0.999
_diffrn_reflns_point_group_measured_fraction_max 0.983
_diffrn_reflns_theta_full 25.242
_diffrn_reflns_theta_max 25.672
_diffrn_reflns_theta_min 1.387
_diffrn_source 'microfocus sealed X-ray tube'
_diffrn_source_type 'Incoatec I\ms'
_diffrn_standards_number 0
_exptl_absorpt_coefficient_mu 0.130
_exptl_absorpt_correction_T_max 0.7452
_exptl_absorpt_correction_T_min 0.5594
_exptl_absorpt_correction_type multi-scan
_exptl_absorpt_process_details
'SADABS-2014/5 (Bruker,2014/5) was used for absorption correction. wR2(int) was 0.1391 before and 0.0723 after correction. The Ratio of minimum to maximum transmission is 0.7507. The \l/2 correction factor is 0.00150.'
_exptl_crystal_colour red
_exptl_crystal_colour_primary red
_exptl_crystal_density_diffrn 1.144
_exptl_crystal_description block
_exptl_crystal_F_000 1744
_exptl_crystal_size_max 0.2
_exptl_crystal_size_mid 0.18
_exptl_crystal_size_min 0.16
_refine_diff_density_max 0.523
_refine_diff_density_min -0.416
_refine_diff_density_rms 0.089
_refine_ls_extinction_method none
_refine_ls_goodness_of_fit_ref 1.029
_refine_ls_hydrogen_treatment constr
_refine_ls_matrix_type full
_refine_ls_number_parameters 548
_refine_ls_number_reflns 8812
_refine_ls_number_restraints 0
_refine_ls_restrained_S_all 1.029
_refine_ls_R_factor_all 0.1814
_refine_ls_R_factor_gt 0.1016
_refine_ls_shift/su_max 0.000
_refine_ls_shift/su_mean 0.000
_refine_ls_structure_factor_coef Fsqd
_refine_ls_weighting_details 'w=1/[\s^2^(Fo^2^)+(0.1319P)^2^+11.6372P] where P=(Fo^2^+2Fc^2^)/3'
_refine_ls_weighting_scheme calc
_refine_ls_wR_factor_gt 0.2418
_refine_ls_wR_factor_ref 0.3141
_reflns_Friedel_coverage 0.000
_reflns_number_gt 4613
_reflns_number_total 8812
_reflns_threshold_expression 'I > 2\s(I)'
_cod_data_source_file c8sc00348c2.cif
_cod_data_source_block vc_aj_180617
_cod_depositor_comments 'Adding full bibliography for 1549135--1549139.cif.'
_cod_database_code 1549135
_shelx_shelxl_version_number 2017/1
_shelx_space_group_comment
;
The symmetry employed for this shelxl refinement is uniquely defined
by the following loop, which should always be used as a source of
symmetry information in preference to the above space-group names.
They are only intended as comments.
;
_olex2_refinement_description
;
1. Fixed Uiso
 At 1.2 times of:
  All C(H) groups
 At 1.5 times of:
  All C(H,H,H) groups
2.a Aromatic/amide H refined with riding coordinates:
 C18(H18), C16(H16), C27(H27), C25(H25), C34(H34), C36(H36), C35(H35),
 C49(H49), C10(H10), C51(H51), C42(H42), C12(H12), C11(H11), C40(H40)
2.b Idealised Me refined as rotating group:
 C5(H5A,H5B,H5C), C31(H31A,H31B,H31C), C53(H53A,H53B,H53C), C20(H20A,H20B,
 H20C), C55(H55A,H55B,H55C), C22(H22A,H22B,H22C), C29(H29A,H29B,H29C), C30(H30A,
 H30B,H30C), C46(H46A,H46B,H46C), C6(H6A,H6B,H6C), C21(H21A,H21B,H21C), C4(H4A,
 H4B,H4C), C44(H44A,H44B,H44C), C7(H7A,H7B,H7C), C54(H54A,H54B,H54C), C45(H45A,
 H45B,H45C)
;
_olex2_submission_special_instructions 'No special instructions were received'

loop_
_space_group_symop_operation_xyz
'x, y, z'
'-x+1/2, y+1/2, -z+1/2'
'-x, -y, -z'
'x-1/2, -y-1/2, z-1/2'

loop_
_atom_site_label
_atom_site_type_symbol
_atom_site_fract_x
_atom_site_fract_y
_atom_site_fract_z
_atom_site_U_iso_or_equiv
_atom_site_adp_type
_atom_site_occupancy
_atom_site_site_symmetry_order
_atom_site_calc_flag
_atom_site_refinement_flags_posn
P1 P 0.45489(13) 0.39661(7) 0.22633(7) 0.0348(4) Uani 1 1 d .
P2 P 0.50038(13) 0.34576(8) 0.31540(8) 0.0376(4) Uani 1 1 d .
N2 N 0.4477(4) 0.5222(2) 0.2913(2) 0.0363(11) Uani 1 1 d .
N1 N 0.4060(5) 0.5241(2) 0.1867(2) 0.0438(12) Uani 1 1 d .
C33 C 0.7611(4) 0.3874(3) 0.3208(2) 0.0297(12) Uani 1 1 d .
C14 C 0.1852(4) 0.4274(3) 0.2849(3) 0.0333(13) Uani 1 1 d .
C47 C 0.7457(4) 0.4200(3) 0.2562(3) 0.0323(13) Uani 1 1 d .
C19 C 0.1500(5) 0.4926(3) 0.2795(3) 0.0392(14) Uani 1 1 d .
C15 C 0.1991(4) 0.3985(3) 0.3464(3) 0.0354(13) Uani 1 1 d .
C23 C 0.3909(5) 0.2830(3) 0.1321(3) 0.0337(13) Uani 1 1 d .
C9 C 0.1884(5) 0.3879(3) 0.2259(3) 0.0359(13) Uani 1 1 d .
C37 C 0.6973(5) 0.3149(3) 0.4007(3) 0.0348(13) Uani 1 1 d .
C13 C 0.2842(5) 0.3186(3) 0.1531(3) 0.0355(13) Uani 1 1 d .
C8 C 0.2963(5) 0.3656(3) 0.2020(3) 0.0308(12) Uani 1 1 d .
C18 C 0.1399(5) 0.5272(3) 0.3353(3) 0.0396(14) Uani 1 1 d .
H18 H 0.118048 0.570053 0.331338 0.048 Uiso 1 1 calc R
C32 C 0.6659(5) 0.3513(2) 0.3431(3) 0.0310(12) Uani 1 1 d .
C16 C 0.1910(5) 0.4363(3) 0.4006(3) 0.0364(13) Uani 1 1 d .
H16 H 0.206381 0.417540 0.441559 0.044 Uiso 1 1 calc R
C52 C 0.7453(5) 0.4874(3) 0.2524(3) 0.0415(14) Uani 1 1 d .
C48 C 0.7399(5) 0.3843(3) 0.1992(3) 0.0356(13) Uani 1 1 d .
C17 C 0.1611(5) 0.5006(3) 0.3967(3) 0.0420(15) Uani 1 1 d .
C24 C 0.4405(5) 0.2990(3) 0.0755(3) 0.0381(14) Uani 1 1 d .
C28 C 0.4325(5) 0.2272(3) 0.1668(3) 0.0369(13) Uani 1 1 d .
C26 C 0.5777(5) 0.2068(3) 0.0903(3) 0.0394(14) Uani 1 1 d .
C38 C 0.6076(5) 0.2689(3) 0.4225(3) 0.0373(14) Uani 1 1 d .
C27 C 0.5256(5) 0.1913(3) 0.1452(3) 0.0395(14) Uani 1 1 d .
H27 H 0.554000 0.155260 0.168758 0.047 Uiso 1 1 calc R
C25 C 0.5346(5) 0.2611(3) 0.0566(3) 0.0392(14) Uani 1 1 d .
H25 H 0.569567 0.272837 0.019967 0.047 Uiso 1 1 calc R
C1 C 0.4238(5) 0.4835(3) 0.2383(3) 0.0361(13) Uani 1 1 d .
C34 C 0.8789(5) 0.3899(3) 0.3576(3) 0.0397(14) Uani 1 1 d .
H34 H 0.940220 0.414385 0.342823 0.048 Uiso 1 1 calc R
C43 C 0.5296(5) 0.2857(3) 0.4677(3) 0.0450(15) Uani 1 1 d .
C36 C 0.8137(5) 0.3185(3) 0.4349(3) 0.0404(14) Uani 1 1 d .
H36 H 0.832057 0.294358 0.472587 0.049 Uiso 1 1 calc R
C5 C 0.4658(6) 0.5018(3) 0.3594(3) 0.0452(15) Uani 1 1 d .
H5A H 0.392485 0.510443 0.378523 0.068 Uiso 1 1 calc GR
H5B H 0.533825 0.524792 0.382606 0.068 Uiso 1 1 calc GR
H5C H 0.482997 0.456923 0.361638 0.068 Uiso 1 1 calc GR
C31 C 0.3766(5) 0.2057(3) 0.2250(3) 0.0432(15) Uani 1 1 d .
H31A H 0.382266 0.239442 0.256562 0.065 Uiso 1 1 calc GR
H31B H 0.420151 0.168926 0.243736 0.065 Uiso 1 1 calc GR
H31C H 0.291606 0.194914 0.212190 0.065 Uiso 1 1 calc GR
C35 C 0.9049(5) 0.3570(3) 0.4150(3) 0.0440(15) Uani 1 1 d .
H35 H 0.981866 0.360296 0.439954 0.053 Uiso 1 1 calc R
C49 C 0.7272(5) 0.4145(3) 0.1389(3) 0.0457(15) Uani 1 1 d .
H49 H 0.723173 0.390158 0.101216 0.055 Uiso 1 1 calc R
C2 C 0.4450(6) 0.5861(3) 0.2725(3) 0.0455(15) Uani 1 1 d .
C10 C 0.0728(5) 0.3650(3) 0.1955(3) 0.0450(15) Uani 1 1 d .
H10 H 0.001589 0.379681 0.210496 0.054 Uiso 1 1 calc R
C53 C 0.7449(5) 0.3124(3) 0.2020(3) 0.0433(15) Uani 1 1 d .
H53A H 0.811409 0.299279 0.234158 0.065 Uiso 1 1 calc GR
H53B H 0.757864 0.295966 0.160259 0.065 Uiso 1 1 calc GR
H53C H 0.668500 0.296278 0.213246 0.065 Uiso 1 1 calc GR
C51 C 0.7297(6) 0.5157(3) 0.1908(4) 0.0527(17) Uani 1 1 d .
H51 H 0.725447 0.559982 0.187935 0.063 Uiso 1 1 calc R
C42 C 0.4492(6) 0.2395(4) 0.4871(3) 0.0525(18) Uani 1 1 d .
H42 H 0.396556 0.250403 0.516923 0.063 Uiso 1 1 calc R
C20 C 0.2115(5) 0.3272(3) 0.3547(3) 0.0409(14) Uani 1 1 d .
H20A H 0.131024 0.308231 0.350510 0.061 Uiso 1 1 calc GR
H20B H 0.255035 0.317797 0.396896 0.061 Uiso 1 1 calc GR
H20C H 0.256272 0.310255 0.321831 0.061 Uiso 1 1 calc GR
C3 C 0.4181(6) 0.5869(3) 0.2072(3) 0.0493(16) Uani 1 1 d .
C12 C 0.1669(5) 0.2975(3) 0.1248(3) 0.0471(16) Uani 1 1 d .
H12 H 0.160147 0.266673 0.092237 0.057 Uiso 1 1 calc R
C55 C 0.7630(6) 0.5285(3) 0.3119(3) 0.0496(16) Uani 1 1 d .
H55A H 0.724908 0.508522 0.345756 0.074 Uiso 1 1 calc GR
H55B H 0.725958 0.569422 0.301987 0.074 Uiso 1 1 calc GR
H55C H 0.849527 0.533770 0.326159 0.074 Uiso 1 1 calc GR
C39 C 0.6024(6) 0.2074(3) 0.3962(3) 0.0488(16) Uani 1 1 d .
C22 C 0.1148(6) 0.5230(3) 0.2137(3) 0.0481(16) Uani 1 1 d .
H22A H 0.151086 0.499402 0.181505 0.072 Uiso 1 1 calc GR
H22B H 0.144276 0.566184 0.214837 0.072 Uiso 1 1 calc GR
H22C H 0.026766 0.522799 0.203029 0.072 Uiso 1 1 calc GR
C29 C 0.3934(6) 0.3544(3) 0.0338(3) 0.0516(17) Uani 1 1 d .
H29A H 0.325446 0.373734 0.051312 0.077 Uiso 1 1 calc GR
H29B H 0.366382 0.339830 -0.009609 0.077 Uiso 1 1 calc GR
H29C H 0.458053 0.385210 0.033099 0.077 Uiso 1 1 calc GR
C11 C 0.0617(5) 0.3226(3) 0.1453(3) 0.0501(17) Uani 1 1 d .
H11 H -0.015889 0.310644 0.125008 0.060 Uiso 1 1 calc R
C40 C 0.5217(6) 0.1633(3) 0.4178(4) 0.0568(18) Uani 1 1 d .
H40 H 0.518906 0.122177 0.400801 0.068 Uiso 1 1 calc R
C30 C 0.6789(6) 0.1671(3) 0.0683(3) 0.0486(16) Uani 1 1 d .
H30A H 0.752835 0.171959 0.098429 0.073 Uiso 1 1 calc GR
H30B H 0.693623 0.180902 0.025896 0.073 Uiso 1 1 calc GR
H30C H 0.654563 0.123046 0.066405 0.073 Uiso 1 1 calc GR
C46 C 0.5287(6) 0.3515(3) 0.4941(3) 0.0552(18) Uani 1 1 d .
H46A H 0.607660 0.360871 0.518314 0.083 Uiso 1 1 calc GR
H46B H 0.466144 0.354809 0.522184 0.083 Uiso 1 1 calc GR
H46C H 0.511666 0.381261 0.458901 0.083 Uiso 1 1 calc GR
C50 C 0.7205(6) 0.4806(4) 0.1343(3) 0.0561(18) Uani 1 1 d .
C6 C 0.4642(6) 0.6390(3) 0.3201(4) 0.0590(19) Uani 1 1 d .
H6A H 0.404744 0.635904 0.349953 0.088 Uiso 1 1 calc GR
H6B H 0.454450 0.679025 0.297514 0.088 Uiso 1 1 calc GR
H6C H 0.545763 0.636273 0.343555 0.088 Uiso 1 1 calc GR
C21 C 0.1505(6) 0.5393(3) 0.4565(3) 0.0581(18) Uani 1 1 d .
H21A H 0.131590 0.582718 0.444344 0.087 Uiso 1 1 calc GR
H21B H 0.227059 0.537718 0.485050 0.087 Uiso 1 1 calc GR
H21C H 0.085894 0.522120 0.478359 0.087 Uiso 1 1 calc GR
C4 C 0.3836(7) 0.5032(3) 0.1197(3) 0.0552(18) Uani 1 1 d .
H4A H 0.441390 0.470386 0.112624 0.083 Uiso 1 1 calc GR
H4B H 0.393266 0.538698 0.091513 0.083 Uiso 1 1 calc GR
H4C H 0.301224 0.486839 0.110389 0.083 Uiso 1 1 calc GR
C41 C 0.4470(7) 0.1783(4) 0.4626(4) 0.062(2) Uani 1 1 d .
C44 C 0.6808(7) 0.1894(3) 0.3450(4) 0.0624(19) Uani 1 1 d .
H44A H 0.661612 0.216844 0.307927 0.094 Uiso 1 1 calc GR
H44B H 0.664552 0.145930 0.332088 0.094 Uiso 1 1 calc GR
H44C H 0.766200 0.194047 0.362142 0.094 Uiso 1 1 calc GR
C7 C 0.4009(8) 0.6426(3) 0.1611(4) 0.074(2) Uani 1 1 d .
H7A H 0.454925 0.637968 0.128620 0.112 Uiso 1 1 calc GR
H7B H 0.419905 0.681477 0.184773 0.112 Uiso 1 1 calc GR
H7C H 0.317006 0.643776 0.140528 0.112 Uiso 1 1 calc GR
C54 C 0.7048(8) 0.5124(4) 0.0681(4) 0.080(3) Uani 1 1 d .
H54A H 0.784020 0.525090 0.057527 0.120 Uiso 1 1 calc GR
H54B H 0.653130 0.549290 0.068837 0.120 Uiso 1 1 calc GR
H54C H 0.667467 0.482902 0.035893 0.120 Uiso 1 1 calc GR
C45 C 0.3628(8) 0.1277(4) 0.4867(4) 0.086(3) Uani 1 1 d .
H45A H 0.396903 0.113972 0.529558 0.129 Uiso 1 1 calc GR
H45B H 0.356298 0.091825 0.457705 0.129 Uiso 1 1 calc GR
H45C H 0.282476 0.145561 0.488091 0.129 Uiso 1 1 calc GR

loop_
_atom_site_aniso_label
_atom_site_aniso_U_11
_atom_site_aniso_U_22
_atom_site_aniso_U_33
_atom_site_aniso_U_23
_atom_site_aniso_U_13
_atom_site_aniso_U_12
P1 0.0215(7) 0.0364(8) 0.0468(9) -0.0024(7) 0.0061(6) 0.0033(6)
P2 0.0195(7) 0.0439(9) 0.0503(9) 0.0066(7) 0.0078(6) 0.0015(6)
N2 0.023(2) 0.040(3) 0.046(3) -0.001(2) 0.006(2) 0.004(2)
N1 0.042(3) 0.036(3) 0.051(3) -0.001(2) 0.000(2) 0.000(2)
C33 0.017(2) 0.036(3) 0.037(3) -0.005(2) 0.006(2) 0.001(2)
C14 0.015(2) 0.035(3) 0.052(3) -0.001(3) 0.009(2) 0.006(2)
C47 0.015(2) 0.038(3) 0.046(3) -0.002(3) 0.011(2) -0.003(2)
C19 0.020(3) 0.044(3) 0.056(4) -0.001(3) 0.014(3) 0.005(2)
C15 0.014(2) 0.041(3) 0.052(3) -0.001(3) 0.010(2) 0.000(2)
C23 0.017(3) 0.038(3) 0.044(3) -0.002(3) -0.002(2) 0.002(2)
C9 0.013(2) 0.037(3) 0.056(3) 0.002(3) -0.002(2) 0.006(2)
C37 0.022(3) 0.041(3) 0.043(3) -0.004(3) 0.007(2) 0.004(2)
C13 0.025(3) 0.040(3) 0.041(3) 0.001(3) 0.002(2) 0.005(2)
C8 0.019(3) 0.036(3) 0.036(3) -0.001(2) 0.003(2) 0.004(2)
C18 0.021(3) 0.039(3) 0.061(4) -0.006(3) 0.012(3) 0.008(2)
C32 0.022(3) 0.032(3) 0.040(3) -0.001(3) 0.007(2) -0.003(2)
C16 0.020(3) 0.045(3) 0.045(3) -0.001(3) 0.009(2) 0.001(2)
C52 0.022(3) 0.041(3) 0.065(4) 0.005(3) 0.015(3) -0.002(2)
C48 0.016(3) 0.048(4) 0.044(3) 0.001(3) 0.009(2) -0.004(2)
C17 0.020(3) 0.053(4) 0.055(4) -0.015(3) 0.015(3) -0.009(3)
C24 0.031(3) 0.040(3) 0.041(3) -0.005(3) 0.001(2) 0.001(3)
C28 0.032(3) 0.031(3) 0.047(3) -0.003(3) 0.003(3) 0.000(2)
C26 0.027(3) 0.044(3) 0.047(3) -0.010(3) 0.005(3) 0.004(3)
C38 0.020(3) 0.044(3) 0.047(3) 0.007(3) 0.002(2) 0.001(2)
C27 0.025(3) 0.033(3) 0.060(4) -0.001(3) 0.003(3) 0.001(2)
C25 0.030(3) 0.046(4) 0.042(3) -0.007(3) 0.009(3) -0.004(3)
C1 0.024(3) 0.043(3) 0.041(3) -0.006(3) 0.005(2) 0.004(2)
C34 0.019(3) 0.048(4) 0.055(4) -0.006(3) 0.014(3) -0.008(3)
C43 0.031(3) 0.059(4) 0.046(3) 0.010(3) 0.007(3) -0.003(3)
C36 0.026(3) 0.047(4) 0.048(3) 0.007(3) 0.004(3) 0.001(3)
C5 0.037(3) 0.060(4) 0.039(3) -0.004(3) 0.009(3) -0.003(3)
C31 0.031(3) 0.039(3) 0.059(4) -0.003(3) 0.008(3) 0.000(3)
C35 0.020(3) 0.060(4) 0.052(4) -0.007(3) 0.003(3) -0.001(3)
C49 0.030(3) 0.058(4) 0.051(4) 0.001(3) 0.011(3) -0.007(3)
C2 0.036(3) 0.038(3) 0.062(4) -0.004(3) 0.004(3) -0.004(3)
C10 0.016(3) 0.059(4) 0.060(4) -0.007(3) 0.008(3) 0.004(3)
C53 0.031(3) 0.047(4) 0.054(4) -0.006(3) 0.012(3) -0.006(3)
C51 0.037(4) 0.046(4) 0.077(5) 0.012(4) 0.018(3) -0.004(3)
C42 0.031(3) 0.083(5) 0.044(4) 0.020(4) 0.005(3) -0.003(3)
C20 0.023(3) 0.044(4) 0.057(4) 0.003(3) 0.011(3) 0.003(3)
C3 0.040(4) 0.042(4) 0.064(4) -0.004(3) -0.004(3) 0.001(3)
C12 0.025(3) 0.054(4) 0.061(4) -0.013(3) 0.001(3) -0.001(3)
C55 0.034(3) 0.037(3) 0.081(5) -0.007(3) 0.018(3) -0.005(3)
C39 0.043(4) 0.048(4) 0.055(4) 0.010(3) 0.004(3) 0.002(3)
C22 0.047(4) 0.044(4) 0.055(4) 0.004(3) 0.013(3) 0.013(3)
C29 0.059(4) 0.045(4) 0.053(4) 0.003(3) 0.016(3) 0.011(3)
C11 0.022(3) 0.068(4) 0.059(4) -0.015(4) 0.001(3) 0.004(3)
C40 0.047(4) 0.049(4) 0.071(5) 0.009(4) -0.005(4) -0.009(3)
C30 0.036(3) 0.051(4) 0.060(4) -0.002(3) 0.012(3) 0.010(3)
C46 0.049(4) 0.067(5) 0.053(4) 0.004(4) 0.019(3) 0.002(3)
C50 0.038(4) 0.068(5) 0.064(4) 0.023(4) 0.015(3) 0.006(3)
C6 0.042(4) 0.041(4) 0.092(5) -0.013(4) 0.000(4) 0.004(3)
C21 0.044(4) 0.065(5) 0.069(4) -0.017(4) 0.021(3) -0.004(3)
C4 0.064(5) 0.051(4) 0.047(4) 0.005(3) -0.002(3) 0.007(3)
C41 0.044(4) 0.081(6) 0.061(4) 0.014(4) 0.002(3) -0.026(4)
C44 0.066(5) 0.045(4) 0.078(5) -0.012(4) 0.017(4) 0.006(4)
C7 0.099(7) 0.042(4) 0.078(5) 0.006(4) -0.001(5) 0.006(4)
C54 0.072(6) 0.097(6) 0.073(5) 0.038(5) 0.018(4) 0.000(5)
C45 0.074(6) 0.100(7) 0.083(6) 0.029(5) 0.006(4) -0.045(5)

loop_
_atom_type_symbol
_atom_type_description
_atom_type_scat_dispersion_real
_atom_type_scat_dispersion_imag
_atom_type_scat_source
C C 0.0033 0.0016 'International Tables Vol C Tables 4.2.6.8 and 6.1.1.4'
H H 0.0000 0.0000 'International Tables Vol C Tables 4.2.6.8 and 6.1.1.4'
N N 0.0061 0.0033 'International Tables Vol C Tables 4.2.6.8 and 6.1.1.4'
P P 0.1023 0.0942 'International Tables Vol C Tables 4.2.6.8 and 6.1.1.4'

loop_
_geom_angle_atom_site_label_1
_geom_angle_atom_site_label_2
_geom_angle_atom_site_label_3
_geom_angle
C8 P1 P2 99.26(18)
C8 P1 C1 101.3(2)
C1 P1 P2 113.29(19)
C32 P2 P1 110.27(18)
C1 N2 C5 126.3(5)
C1 N2 C2 110.5(5)
C2 N2 C5 123.1(5)
C1 N1 C3 110.8(5)
C1 N1 C4 123.8(5)
C3 N1 C4 125.4(5)
C32 C33 C47 122.7(4)
C34 C33 C47 117.0(5)
C34 C33 C32 120.1(5)
C19 C14 C9 120.6(5)
C15 C14 C19 118.8(5)
C15 C14 C9 119.9(5)
C52 C47 C33 120.4(5)
C48 C47 C33 120.2(5)
C48 C47 C52 119.2(5)
C14 C19 C22 120.8(5)
C18 C19 C14 119.3(5)
C18 C19 C22 119.7(5)
C14 C15 C20 121.9(5)
C16 C15 C14 118.7(5)
C16 C15 C20 119.2(5)
C24 C23 C13 122.0(5)
C24 C23 C28 119.3(5)
C28 C23 C13 118.3(5)
C8 C9 C14 125.8(5)
C10 C9 C14 115.9(5)
C10 C9 C8 117.9(5)
C32 C37 C38 120.6(5)
C36 C37 C32 120.5(5)
C36 C37 C38 118.8(5)
C8 C13 C23 123.8(5)
C8 C13 C12 120.9(5)
C12 C13 C23 115.0(5)
C9 C8 P1 125.6(4)
C13 C8 P1 115.7(4)
C13 C8 C9 118.6(5)
C19 C18 H18 118.7
C17 C18 C19 122.6(6)
C17 C18 H18 118.7
C33 C32 P2 132.2(4)
C33 C32 C37 117.3(5)
C37 C32 P2 110.3(4)
C15 C16 H16 118.4
C17 C16 C15 123.2(6)
C17 C16 H16 118.4
C47 C52 C55 121.9(5)
C51 C52 C47 118.3(6)
C51 C52 C55 119.8(6)
C47 C48 C53 120.4(5)
C49 C48 C47 120.4(6)
C49 C48 C53 119.2(5)
C18 C17 C16 117.1(5)
C18 C17 C21 121.5(6)
C16 C17 C21 121.4(6)
C23 C24 C29 121.9(5)
C25 C24 C23 118.9(5)
C25 C24 C29 119.3(5)
C23 C28 C31 121.4(5)
C27 C28 C23 118.9(5)
C27 C28 C31 119.7(5)
C27 C26 C25 117.4(5)
C27 C26 C30 121.6(5)
C25 C26 C30 121.1(5)
C43 C38 C37 121.9(5)
C43 C38 C39 119.9(5)
C39 C38 C37 118.2(5)
C28 C27 H27 118.6
C26 C27 C28 122.8(5)
C26 C27 H27 118.6
C24 C25 H25 118.7
C26 C25 C24 122.7(5)
C26 C25 H25 118.7
N2 C1 P1 131.8(4)
N1 C1 P1 120.8(4)
N1 C1 N2 104.8(5)
C33 C34 H34 119.3
C35 C34 C33 121.3(5)
C35 C34 H34 119.3
C38 C43 C42 118.9(6)
C38 C43 C46 121.2(6)
C42 C43 C46 119.9(6)
C37 C36 H36 118.9
C37 C36 C35 122.1(6)
C35 C36 H36 118.9
N2 C5 H5A 109.5
N2 C5 H5B 109.5
N2 C5 H5C 109.5
H5A C5 H5B 109.5
H5A C5 H5C 109.5
H5B C5 H5C 109.5
C28 C31 H31A 109.5
C28 C31 H31B 109.5
C28 C31 H31C 109.5
H31A C31 H31B 109.5
H31A C31 H31C 109.5
H31B C31 H31C 109.5
C34 C35 C36 118.5(5)
C34 C35 H35 120.8
C36 C35 H35 120.8
C48 C49 H49 119.6
C50 C49 C48 120.9(6)
C50 C49 H49 119.6
N2 C2 C6 122.4(6)
C3 C2 N2 106.8(5)
C3 C2 C6 130.8(6)
C9 C10 H10 118.6
C11 C10 C9 122.9(5)
C11 C10 H10 118.6
C48 C53 H53A 109.5
C48 C53 H53B 109.5
C48 C53 H53C 109.5
H53A C53 H53B 109.5
H53A C53 H53C 109.5
H53B C53 H53C 109.5
C52 C51 H51 118.7
C50 C51 C52 122.5(6)
C50 C51 H51 118.7
C43 C42 H42 119.4
C41 C42 C43 121.1(6)
C41 C42 H42 119.4
C15 C20 H20A 109.5
C15 C20 H20B 109.5
C15 C20 H20C 109.5
H20A C20 H20B 109.5
H20A C20 H20C 109.5
H20B C20 H20C 109.5
N1 C3 C7 122.9(6)
C2 C3 N1 107.2(6)
C2 C3 C7 129.9(6)
C13 C12 H12 120.0
C11 C12 C13 120.0(6)
C11 C12 H12 120.0
C52 C55 H55A 109.5
C52 C55 H55B 109.5
C52 C55 H55C 109.5
H55A C55 H55B 109.5
H55A C55 H55C 109.5
H55B C55 H55C 109.5
C38 C39 C44 120.7(6)
C40 C39 C38 118.7(6)
C40 C39 C44 120.6(6)
C19 C22 H22A 109.5
C19 C22 H22B 109.5
C19 C22 H22C 109.5
H22A C22 H22B 109.5
H22A C22 H22C 109.5
H22B C22 H22C 109.5
C24 C29 H29A 109.5
C24 C29 H29B 109.5
C24 C29 H29C 109.5
H29A C29 H29B 109.5
H29A C29 H29C 109.5
H29B C29 H29C 109.5
C10 C11 C12 119.4(6)
C10 C11 H11 120.3
C12 C11 H11 120.3
C39 C40 H40 118.9
C41 C40 C39 122.3(7)
C41 C40 H40 118.9
C26 C30 H30A 109.5
C26 C30 H30B 109.5
C26 C30 H30C 109.5
H30A C30 H30B 109.5
H30A C30 H30C 109.5
H30B C30 H30C 109.5
C43 C46 H46A 109.5
C43 C46 H46B 109.5
C43 C46 H46C 109.5
H46A C46 H46B 109.5
H46A C46 H46C 109.5
H46B C46 H46C 109.5
C49 C50 C54 119.9(7)
C51 C50 C49 118.5(6)
C51 C50 C54 121.6(7)
C2 C6 H6A 109.5
C2 C6 H6B 109.5
C2 C6 H6C 109.5
H6A C6 H6B 109.5
H6A C6 H6C 109.5
H6B C6 H6C 109.5
C17 C21 H21A 109.5
C17 C21 H21B 109.5
C17 C21 H21C 109.5
H21A C21 H21B 109.5
H21A C21 H21C 109.5
H21B C21 H21C 109.5
N1 C4 H4A 109.5
N1 C4 H4B 109.5
N1 C4 H4C 109.5
H4A C4 H4B 109.5
H4A C4 H4C 109.5
H4B C4 H4C 109.5
C42 C41 C45 120.3(7)
C40 C41 C42 119.0(6)
C40 C41 C45 120.6(8)
C39 C44 H44A 109.5
C39 C44 H44B 109.5
C39 C44 H44C 109.5
H44A C44 H44B 109.5
H44A C44 H44C 109.5
H44B C44 H44C 109.5
C3 C7 H7A 109.5
C3 C7 H7B 109.5
C3 C7 H7C 109.5
H7A C7 H7B 109.5
H7A C7 H7C 109.5
H7B C7 H7C 109.5
C50 C54 H54A 109.5
C50 C54 H54B 109.5
C50 C54 H54C 109.5
H54A C54 H54B 109.5
H54A C54 H54C 109.5
H54B C54 H54C 109.5
C41 C45 H45A 109.5
C41 C45 H45B 109.5
C41 C45 H45C 109.5
H45A C45 H45B 109.5
H45A C45 H45C 109.5
H45B C45 H45C 109.5

loop_
_geom_bond_atom_site_label_1
_geom_bond_atom_site_label_2
_geom_bond_distance
P1 P2 2.134(2)
P1 C8 1.858(5)
P1 C1 1.877(6)
P2 C32 1.830(5)
N2 C1 1.362(7)
N2 C5 1.463(7)
N2 C2 1.394(7)
N1 C1 1.360(7)
N1 C3 1.385(8)
N1 C4 1.448(8)
C33 C47 1.492(7)
C33 C32 1.416(7)
C33 C34 1.409(7)
C14 C19 1.420(8)
C14 C15 1.403(8)
C14 C9 1.482(8)
C47 C52 1.417(8)
C47 C48 1.395(8)
C19 C18 1.385(8)
C19 C22 1.508(8)
C15 C16 1.388(8)
C15 C20 1.508(8)
C23 C13 1.500(7)
C23 C24 1.401(8)
C23 C28 1.416(8)
C9 C8 1.421(7)
C9 C10 1.419(7)
C37 C32 1.420(7)
C37 C38 1.490(8)
C37 C36 1.375(7)
C13 C8 1.408(8)
C13 C12 1.410(8)
C18 H18 0.9300
C18 C17 1.381(8)
C16 H16 0.9300
C16 C17 1.388(8)
C52 C51 1.398(9)
C52 C55 1.496(9)
C48 C49 1.393(8)
C48 C53 1.508(8)
C17 C21 1.499(8)
C24 C25 1.398(8)
C24 C29 1.497(8)
C28 C27 1.389(8)
C28 C31 1.496(8)
C26 C27 1.381(8)
C26 C25 1.385(8)
C26 C30 1.506(8)
C38 C43 1.395(8)
C38 C39 1.398(8)
C27 H27 0.9300
C25 H25 0.9300
C34 H34 0.9300
C34 C35 1.372(8)
C43 C42 1.404(9)
C43 C46 1.484(9)
C36 H36 0.9300
C36 C35 1.389(8)
C5 H5A 0.9600
C5 H5B 0.9600
C5 H5C 0.9600
C31 H31A 0.9600
C31 H31B 0.9600
C31 H31C 0.9600
C35 H35 0.9300
C49 H49 0.9300
C49 C50 1.391(10)
C2 C3 1.346(9)
C2 C6 1.481(9)
C10 H10 0.9300
C10 C11 1.363(8)
C53 H53A 0.9600
C53 H53B 0.9600
C53 H53C 0.9600
C51 H51 0.9300
C51 C50 1.377(10)
C42 H42 0.9300
C42 C41 1.380(10)
C20 H20A 0.9600
C20 H20B 0.9600
C20 H20C 0.9600
C3 C7 1.504(9)
C12 H12 0.9300
C12 C11 1.385(8)
C55 H55A 0.9600
C55 H55B 0.9600
C55 H55C 0.9600
C39 C40 1.394(9)
C39 C44 1.502(9)
C22 H22A 0.9600
C22 H22B 0.9600
C22 H22C 0.9600
C29 H29A 0.9600
C29 H29B 0.9600
C29 H29C 0.9600
C11 H11 0.9300
C40 H40 0.9300
C40 C41 1.356(10)
C30 H30A 0.9600
C30 H30B 0.9600
C30 H30C 0.9600
C46 H46A 0.9600
C46 H46B 0.9600
C46 H46C 0.9600
C50 C54 1.516(9)
C6 H6A 0.9600
C6 H6B 0.9600
C6 H6C 0.9600
C21 H21A 0.9600
C21 H21B 0.9600
C21 H21C 0.9600
C4 H4A 0.9600
C4 H4B 0.9600
C4 H4C 0.9600
C41 C45 1.533(9)
C44 H44A 0.9600
C44 H44B 0.9600
C44 H44C 0.9600
C7 H7A 0.9600
C7 H7B 0.9600
C7 H7C 0.9600
C54 H54A 0.9600
C54 H54B 0.9600
C54 H54C 0.9600
C45 H45A 0.9600
C45 H45B 0.9600
C45 H45C 0.9600
